data_4077367
loop_
_publ_author_name
'Tsubomura, Taro'
'Tanihata, Takayuki'
'Yamakawa, Tetsuya'
'Ohmi, Rakuko'
'Tamane, Tsuyoshi'
'Higuchi, Akon'
'Katoh, Akira'
'Sakai, Ken'

_publ_section_title
;
 Synthesis and Structure of New Binuclear Organopalladium Macrocyclic
 Complexes
;
_journal_issue 18
_journal_name_full Organometallics
_journal_page_first 3833
_journal_paper_doi 10.1021/om0103862
_journal_volume 20
_journal_year 2001
_chemical_formula_sum 'C27 H39 Br2 Cl3 N4 Pd2'
_chemical_formula_weight 898.60
_space_group_IT_number 62
_symmetry_cell_setting orthorhombic
_symmetry_Int_Tables_number 62
_symmetry_space_group_name_Hall '-P 2ac 2n'
_symmetry_space_group_name_H-M 'P n m a'
_cell_angle_alpha 90
_cell_angle_beta 90
_cell_angle_gamma 90
_cell_formula_units_Z 4
_cell_length_a 14.445(2)
_cell_length_b 17.928(2)
_cell_length_c 12.903(2)
_cell_measurement_reflns_used 25
_cell_measurement_temperature 296.2
_cell_measurement_theta_max 15.0
_cell_measurement_theta_min 14.6
_cell_volume 3341.5(8)
_computing_cell_refinement 'MSC/AFC Diffractometer Control'
_computing_data_collection 'MSC/AFC Diffractometer Control'
_computing_data_reduction 'teXsan Ver. 1.11'
_computing_publication_material 'teXsan Ver. 1.11'
_computing_structure_refinement 'teXsan Ver. 1.10'
_computing_structure_solution SIR92
_diffrn_measured_fraction_theta_full 0.9990
_diffrn_measured_fraction_theta_max 0.9990
_diffrn_measurement_device_type 'Rigaku AFC5S'
_diffrn_measurement_method \w-2\q
_diffrn_radiation_type 'Mo K\a'
_diffrn_radiation_wavelength 0.7107
_diffrn_reflns_limit_h_max 0
_diffrn_reflns_limit_h_min -18
_diffrn_reflns_limit_k_max 23
_diffrn_reflns_limit_k_min 0
_diffrn_reflns_limit_l_max 16
_diffrn_reflns_limit_l_min 0
_diffrn_reflns_number 4289
_diffrn_reflns_theta_full 27.49
_diffrn_reflns_theta_max 27.49
_diffrn_standards_decay_% 7.42
_diffrn_standards_interval_count 150
_diffrn_standards_number 3
_exptl_absorpt_coefficient_mu 3.739
_exptl_absorpt_correction_T_max 0.990
_exptl_absorpt_correction_T_min 0.787
_exptl_absorpt_correction_type psi-scan
_exptl_absorpt_process_details '(North, Phillips & Mathews, 1968)'
_exptl_crystal_colour yellow
_exptl_crystal_density_diffrn 1.786
_exptl_crystal_density_method 'not measured'
_exptl_crystal_description prismatic
_exptl_crystal_size_max 0.400
_exptl_crystal_size_mid 0.300
_exptl_crystal_size_min 0.200
_refine_diff_density_max 0.87
_refine_diff_density_min -1.00
_refine_ls_extinction_method none
_refine_ls_goodness_of_fit_ref 0.999
_refine_ls_hydrogen_treatment noref
_refine_ls_number_parameters 178
_refine_ls_number_reflns 3958
_refine_ls_R_factor_gt 0.0485
_refine_ls_shift/su_max 0.0009
_refine_ls_structure_factor_coef Fsqd
_refine_ls_weighting_details 'w = 1/[\s^2^(Fo^2^) + (0.04000(Max(Fo^2^,0) + 2Fc^2^)/3)^2^]'
_refine_ls_weighting_scheme calc
_refine_ls_wR_factor_ref 0.1151
_reflns_number_gt 1804
_reflns_number_total 3958
_reflns_threshold_expression F^2^>2.0\s(F^2^)
_cod_data_source_file om0103862.cif
_cod_data_source_block '[PdBr2L]CHCl3_Z-shape'
_cod_original_cell_volume 3341.3(5)
_cod_original_formula_sum 'C27 H39 Br2 Cl3 N4 Pd2 '
_cod_database_code 4077367

loop_
_symmetry_equiv_pos_as_xyz
x,y,z
1/2+x,1/2-y,1/2-z
-x,1/2+y,-z
1/2-x,-y,1/2+z
-x,-y,-z
1/2-x,1/2+y,1/2+z
x,1/2-y,z
1/2+x,y,1/2-z

loop_
_atom_site_label
_atom_site_type_symbol
_atom_site_fract_x
_atom_site_fract_y
_atom_site_fract_z
_atom_site_U_iso_or_equiv
_atom_site_adp_type
_atom_site_occupancy
_atom_site_calc_flag
_atom_site_refinement_flags
Pd1 Pd 0.86411(4) 0.10502(3) 0.58035(4) 0.0359(1) Uani 1.00 d .
Br1 Br 0.77908(6) 0.10416(6) 0.75458(6) 0.0660(3) Uani 1.00 d .
Cl1 Cl 0.9280(2) 0.1716(3) 0.9821(2) 0.164(2) Uani 1.00 d .
Cl2 Cl 0.7616(3) 0.2500 1.0296(3) 0.116(2) Uani 1.00 d S
N4 N 1.0000(4) 0.1090(3) 0.6388(4) 0.037(2) Uani 1.00 d .
N5 N 0.7438(4) 0.1107(4) 0.4844(4) 0.046(2) Uani 1.00 d .
C1 C 0.7733(5) 0.1086(5) 0.3721(6) 0.053(2) Uani 1.00 d .
C2 C 0.8743(5) 0.1258(4) 0.3609(5) 0.041(2) Uani 1.00 d .
C3 C 0.9197(6) 0.1435(5) 0.2695(6) 0.055(3) Uani 1.00 d .
C4 C 1.0157(6) 0.1505(5) 0.2702(6) 0.056(3) Uani 1.00 d .
C5 C 1.0662(5) 0.1379(5) 0.3569(6) 0.052(3) Uani 1.00 d .
C6 C 1.0223(5) 0.1205(4) 0.4495(5) 0.037(2) Uani 1.00 d .
C7 C 1.0676(5) 0.0995(4) 0.5504(5) 0.042(2) Uani 1.00 d .
C8 C 0.9268(5) 0.1170(4) 0.4507(5) 0.039(2) Uani 1.00 d .
C9 C 0.6932(5) 0.1814(5) 0.5075(6) 0.047(2) Uani 1.00 d .
C10 C 0.7508(7) 0.2500 0.4960(9) 0.046(3) Uani 1.00 d S
C11 C 1.0165(5) 0.1815(4) 0.6918(5) 0.036(2) Uani 1.00 d .
C12 C 1.0041(7) 0.2500 0.6263(8) 0.041(3) Uani 1.00 d S
C13 C 0.6817(6) 0.0460(5) 0.5049(7) 0.067(3) Uani 1.00 d .
C14 C 1.0162(5) 0.0485(4) 0.7162(6) 0.046(2) Uani 1.00 d .
C15 C 0.8586(9) 0.2500 0.9549(10) 0.102(6) Uani 1.00 d S
H1 H 0.7615 0.0606 0.3443 0.0634 Uiso 1.00 calc .
H2 H 0.7387 0.1449 0.3349 0.0634 Uiso 1.00 calc .
H3 H 0.8856 0.1513 0.2075 0.0650 Uiso 1.00 calc .
H4 H 1.0467 0.1634 0.2078 0.0664 Uiso 1.00 calc .
H5 H 1.1322 0.1414 0.3544 0.0619 Uiso 1.00 calc .
H6 H 1.0874 0.0489 0.5470 0.0511 Uiso 1.00 calc .
H7 H 1.1198 0.1307 0.5618 0.0511 Uiso 1.00 calc .
H8 H 0.6407 0.1822 0.4613 0.0636 Uiso 1.00 calc .
H9 H 0.6711 0.1776 0.5764 0.0636 Uiso 1.00 calc .
H10 H 0.7740 0.2500 0.4220 0.0584 Uiso 1.00 calc S
H11 H 0.8055 0.2500 0.5367 0.0584 Uiso 1.00 calc S
H12 H 0.9761 0.1823 0.7511 0.0483 Uiso 1.00 calc .
H13 H 1.0790 0.1802 0.7168 0.0483 Uiso 1.00 calc .
H14 H 0.9381 0.2500 0.6014 0.0547 Uiso 1.00 calc S
H15 H 1.0407 0.2500 0.5660 0.0547 Uiso 1.00 calc S
H16 H 0.6286 0.0495 0.4618 0.0790 Uiso 1.00 calc .
H17 H 0.7135 0.0006 0.4904 0.0790 Uiso 1.00 calc .
H18 H 0.6632 0.0464 0.5755 0.0790 Uiso 1.00 calc .
H19 H 1.0062 0.0011 0.6852 0.0552 Uiso 1.00 calc .
H20 H 0.9746 0.0544 0.7731 0.0552 Uiso 1.00 calc .
H21 H 1.0781 0.0511 0.7412 0.0552 Uiso 1.00 calc .
H22 H 0.8383 0.2500 0.8841 0.1289 Uiso 1.00 calc S

loop_
_atom_site_aniso_label
_atom_site_aniso_U_11
_atom_site_aniso_U_22
_atom_site_aniso_U_33
_atom_site_aniso_U_12
_atom_site_aniso_U_13
_atom_site_aniso_U_23
Pd1 0.0323(3) 0.0444(3) 0.0310(3) -0.0027(3) -0.0001(3) -0.0012(3)
Br1 0.0479(5) 0.1057(7) 0.0443(4) -0.0082(6) 0.0113(4) 0.0085(6)
Cl1 0.118(3) 0.307(5) 0.067(2) 0.091(3) -0.013(2) -0.022(3)
Cl2 0.053(2) 0.198(5) 0.097(3) 0.0000 0.024(2) 0.0000
N4 0.040(3) 0.038(3) 0.033(3) 0.002(3) -0.002(3) -0.002(3)
N5 0.038(3) 0.062(4) 0.040(4) -0.006(4) -0.005(3) -0.009(4)
C1 0.039(5) 0.069(6) 0.050(5) 0.008(5) -0.006(4) -0.015(5)
C2 0.045(5) 0.048(5) 0.031(4) 0.013(4) -0.003(4) -0.009(3)
C3 0.073(6) 0.059(5) 0.032(5) 0.010(5) 0.000(4) 0.007(4)
C4 0.062(6) 0.074(6) 0.032(5) -0.001(5) 0.019(4) 0.003(5)
C5 0.047(5) 0.065(6) 0.044(5) -0.007(5) 0.012(4) -0.008(5)
C6 0.041(4) 0.036(5) 0.034(4) 0.010(4) -0.001(3) -0.003(3)
C7 0.035(4) 0.039(4) 0.054(5) 0.004(4) -0.002(3) -0.008(4)
C8 0.044(5) 0.045(5) 0.028(4) 0.001(4) 0.002(3) -0.008(3)
C9 0.024(4) 0.073(6) 0.043(5) -0.006(4) -0.005(4) 0.001(4)
C10 0.019(5) 0.055(7) 0.064(8) 0.0000 -0.006(6) 0.0000
C11 0.039(4) 0.043(5) 0.027(4) -0.003(4) -0.002(3) -0.009(4)
C12 0.050(7) 0.040(6) 0.034(6) 0.0000 -0.007(5) 0.0000
C13 0.050(6) 0.066(6) 0.085(7) -0.027(5) -0.003(5) -0.007(5)
C14 0.045(5) 0.040(5) 0.055(5) 0.012(4) -0.007(4) 0.002(4)
C15 0.043(8) 0.21(2) 0.049(8) 0.0000 -0.016(7) 0.0000

loop_
_atom_type_symbol
_atom_type_description
_atom_type_scat_dispersion_real
_atom_type_scat_dispersion_imag
_atom_type_scat_source
C C 0.003 0.002
;International Tables for Crystallography
(1992, Vol. C, Tables 4.2.6.8 and 6.1.1.1)
;
H H 0.000 0.000
;International Tables for Crystallography
(1992, Vol. C, Table 6.1.1.2)
;
N N 0.006 0.003
;International Tables for Crystallography
(1992, Vol. C, Tables 4.2.6.8 and 6.1.1.1)
;
Pd Pd -0.999 1.007
;International Tables for Crystallography
(1992, Vol. C, Tables 4.2.6.8 and 6.1.1.1)
;
Br Br -0.290 2.459
;International Tables for Crystallography
(1992, Vol. C, Tables 4.2.6.8 and 6.1.1.1)
;
Cl Cl 0.148 0.159
;International Tables for Crystallography
(1992, Vol. C, Tables 4.2.6.8 and 6.1.1.1)
;

loop_
_geom_angle_atom_site_label_1
_geom_angle_atom_site_label_2
_geom_angle_atom_site_label_3
_geom_angle
_geom_angle_site_symmetry_1
_geom_angle_site_symmetry_3
_geom_angle_publ_flag
BR1 PD1 N4 97.6(1) . . yes
BR1 PD1 N5 96.8(2) . . yes
BR1 PD1 C8 173.9(2) . . yes
N4 PD1 N5 164.8(2) . . yes
N4 PD1 C8 82.4(3) . . yes
N5 PD1 C8 82.7(3) . . yes
PD1 N4 C7 109.2(4) . . yes
PD1 N4 C11 110.1(4) . . yes
PD1 N4 C14 111.2(4) . . yes
C7 N4 C11 110.0(5) . . yes
C7 N4 C14 108.8(5) . . yes
C11 N4 C14 107.6(5) . . yes
PD1 N5 C1 109.0(4) . . yes
PD1 N5 C9 108.8(4) . . yes
PD1 N5 C13 110.5(5) . . yes
C1 N5 C9 110.5(6) . . yes
C1 N5 C13 108.8(6) . . yes
C9 N5 C13 109.3(6) . . yes
N5 C1 C2 111.2(6) . . yes
N5 C1 H1 109.5 . . no
N5 C1 H2 108.6 . . no
C2 C1 H1 109.1 . . no
C2 C1 H2 108.9 . . no
H1 C1 H2 109.6 . . no
C1 C2 C3 126.2(7) . . yes
C1 C2 C8 115.2(6) . . yes
C3 C2 C8 118.4(7) . . yes
C2 C3 C4 119.1(7) . . yes
C2 C3 H3 120.3 . . no
C4 C3 H3 120.6 . . no
C3 C4 C5 121.8(7) . . yes
C3 C4 H4 119.1 . . no
C5 C4 H4 119.1 . . no
C4 C5 C6 120.1(7) . . yes
C4 C5 H5 119.9 . . no
C6 C5 H5 120.0 . . no
C5 C6 C7 127.0(7) . . yes
C5 C6 C8 118.5(6) . . yes
C7 C6 C8 114.4(6) . . yes
N4 C7 C6 110.1(5) . . yes
N4 C7 H6 109.7 . . no
N4 C7 H7 109.3 . . no
C6 C7 H6 109.2 . . no
C6 C7 H7 109.4 . . no
H6 C7 H7 109.2 . . no
PD1 C8 C2 118.8(5) . . yes
PD1 C8 C6 119.2(5) . . yes
C2 C8 C6 121.9(6) . . yes
N5 C9 C10 114.0(6) . . yes
N5 C9 H8 105.8 . . no
N5 C9 H9 106.9 . . no
C10 C9 H8 111.5 . . no
C10 C9 H9 109.9 . . no
H8 C9 H9 108.5 . . no
C9 C10 C9 111.0(9) . 7_555 yes
C9 C10 H10 106.2 . . no
C9 C10 H11 114.2 . . no
C9 C10 H10 106.2 7_555 . no
C9 C10 H11 114.2 7_555 . no
H10 C10 H11 104.3 . . no
N4 C11 C12 115.9(5) . . yes
N4 C11 H12 106.3 . . no
N4 C11 H13 106.5 . . no
C12 C11 H12 111.3 . . no
C12 C11 H13 108.8 . . no
H12 C11 H13 107.6 . . no
C11 C12 C11 109.8(8) . 7_555 yes
C11 C12 H14 107.0 . . no
C11 C12 H15 113.5 . . no
C11 C12 H14 107.0 7_555 . no
C11 C12 H15 113.5 7_555 . no
H14 C12 H15 105.6 . . no
N5 C13 H16 109.4 . . no
N5 C13 H17 109.8 . . no
N5 C13 H18 109.5 . . no
H16 C13 H17 109.2 . . no
H16 C13 H18 109.5 . . no
H17 C13 H18 109.3 . . no
N4 C14 H19 110.1 . . no
N4 C14 H20 109.6 . . no
N4 C14 H21 109.7 . . no
H19 C14 H20 109.1 . . no
H19 C14 H21 109.3 . . no
H20 C14 H21 109.0 . . no
CL1 C15 CL1 105.8(7) . 7_555 yes
CL1 C15 CL2 110.9(5) . . yes
CL1 C15 H22 111.3 . . no
CL1 C15 CL2 110.9(5) 7_555 . yes
CL1 C15 H22 111.3 7_555 . no
CL2 C15 H22 106.8 . . no

loop_
_geom_bond_atom_site_label_1
_geom_bond_atom_site_label_2
_geom_bond_distance
_geom_bond_publ_flag
PD1 BR1 2.5617(9) yes
PD1 N4 2.104(6) yes
PD1 N5 2.136(6) yes
PD1 C8 1.914(6) yes
CL1 C15 1.761(8) yes
CL2 C15 1.70(1) yes
N4 C7 1.511(8) yes
N4 C11 1.488(9) yes
N4 C14 1.494(9) yes
N5 C1 1.511(9) yes
N5 C9 1.495(9) yes
N5 C13 1.489(9) yes
C1 C2 1.498(10) yes
C1 H1 0.948 no
C1 H2 0.950 no
C2 C3 1.386(10) yes
C2 C8 1.394(9) yes
C3 C4 1.39(1) yes
C3 H3 0.951 no
C4 C5 1.36(1) yes
C4 H4 0.950 no
C5 C6 1.389(9) yes
C5 H5 0.955 no
C6 C7 1.505(9) yes
C6 C8 1.380(9) yes
C7 H6 0.952 no
C7 H7 0.951 no
C9 C10 1.492(9) yes
C9 H8 0.964 no
C9 H9 0.948 no
C10 H10 1.011 no
C10 H11 0.949 no
C11 C12 1.501(9) yes
C11 H12 0.964 no
C11 H13 0.959 no
C12 H14 1.007 no
C12 H15 0.940 no
C13 H16 0.950 no
C13 H17 0.953 no
C13 H18 0.949 no
C14 H19 0.950 no
C14 H20 0.954 no
C14 H21 0.952 no
C15 H22 0.960 no

loop_
_geom_contact_atom_site_label_1
_geom_contact_atom_site_label_2
_geom_contact_distance
_geom_contact_site_symmetry_2
PD1 BR1 2.5617(9) .
CL1 CL1 2.810(9) 7_555
C3 C14 3.57(1) 5_756
C4 C4 3.57(2) 7_555

loop_
_geom_torsion_atom_site_label_1
_geom_torsion_atom_site_label_2
_geom_torsion_atom_site_label_3
_geom_torsion_atom_site_label_4
_geom_torsion
_geom_torsion_site_symmetry_2
_geom_torsion_site_symmetry_3
_geom_torsion_site_symmetry_4
_geom_torsion_publ_flag
PD1 N4 C7 C6 22.3(7) . . . yes
PD1 N4 C11 C12 -58.9(7) . . . yes
PD1 N5 C1 C2 -16.7(9) . . . yes
PD1 N5 C9 C10 55.6(7) . . . yes
PD1 C8 C2 C1 -12.7(9) . . . yes
PD1 C8 C2 C3 172.3(6) . . . yes
PD1 C8 C6 C5 -172.5(5) . . . yes
PD1 C8 C6 C7 11.2(9) . . . yes
BR1 PD1 N4 C7 172.4(4) . . . yes
BR1 PD1 N4 C11 -66.8(4) . . . yes
BR1 PD1 N4 C14 52.4(5) . . . yes
BR1 PD1 N5 C1 -177.6(5) . . . yes
BR1 PD1 N5 C9 61.9(4) . . . yes
BR1 PD1 N5 C13 -58.1(5) . . . yes
BR1 PD1 C8 C2 -83(2) . . . yes
BR1 PD1 C8 C6 92(2) . . . yes
N4 PD1 N5 C1 20(1) . . . yes
N4 PD1 N5 C9 -100.4(10) . . . yes
N4 PD1 N5 C13 139.6(9) . . . yes
N4 PD1 C8 C2 -174.9(6) . . . yes
N4 PD1 C8 C6 1.7(6) . . . yes
N4 C7 C6 C5 161.8(7) . . . yes
N4 C7 C6 C8 -22.3(9) . . . yes
N4 C11 C12 C11 176.1(5) . . 7_555 yes
N5 PD1 N4 C7 -25(1) . . . yes
N5 PD1 N4 C11 95.5(10) . . . yes
N5 PD1 N4 C14 -145.4(9) . . . yes
N5 PD1 C8 C2 2.0(6) . . . yes
N5 PD1 C8 C6 178.7(6) . . . yes
N5 C1 C2 C3 -166.0(7) . . . yes
N5 C1 C2 C8 19(1) . . . yes
N5 C9 C10 C9 173.1(5) . . 7_555 yes
C1 N5 PD1 C8 8.5(6) . . . yes
C1 N5 C9 C10 -64.0(8) . . . yes
C1 C2 C3 C4 -173.4(8) . . . yes
C1 C2 C8 C6 170.7(7) . . . yes
C2 C1 N5 C9 102.8(7) . . . yes
C2 C1 N5 C13 -137.2(7) . . . yes
C2 C3 C4 C5 2(1) . . . yes
C2 C8 C6 C5 4(1) . . . yes
C2 C8 C6 C7 -172.2(6) . . . yes
C3 C2 C8 C6 -4(1) . . . yes
C3 C4 C5 C6 -2(1) . . . yes
C4 C3 C2 C8 1(1) . . . yes
C4 C5 C6 C7 175.2(8) . . . yes
C4 C5 C6 C8 0(1) . . . yes
C6 C7 N4 C11 -98.6(6) . . . yes
C6 C7 N4 C14 143.8(6) . . . yes
C7 N4 PD1 C8 -13.8(5) . . . yes
C7 N4 C11 C12 61.4(8) . . . yes
C8 PD1 N4 C11 107.1(4) . . . yes
C8 PD1 N4 C14 -133.8(5) . . . yes
C8 PD1 N5 C9 -112.0(5) . . . yes
C8 PD1 N5 C13 128.0(6) . . . yes
C10 C9 N5 C13 176.3(8) . . . yes
C10 C9 N5 C13 -176.3(8) 7_555 7_555 7_555 yes
C12 C11 N4 C14 179.7(7) . . . yes
C12 C11 N4 C14 -179.7(7) 7_555 7_555 7_555 yes
C12 C11 N4 C14 -179.7(7) 7_555 7_555 7_555 yes
